data_4027035
loop_
_publ_author_name
'Ulf Scheffler'
'Rainer Mahrwald'

_publ_section_title
;
 Histidine-Catalyzed Asymmetric Aldol Addition of Enolizable Aldehydes:
 Insights into its Mechanism
;
_journal_name_full 'Journal of Organic Chemistry'
_journal_page_first 2310
_journal_page_last 2330
_journal_paper_doi 10.1021/jo202558f
_journal_volume 77
_journal_year 2012
_chemical_absolute_configuration rm
_chemical_formula_sum 'C10 H18 O4'
_chemical_formula_weight 202.24
_chemical_name_systematic
; 
 (S)-3-((R)-2,2-Dimethyl-1,3-dioxolan-4-yl)-3-hydroxy-2,2-dimethylpropanal 
;
_space_group_IT_number 19
_symmetry_cell_setting orthorhombic
_symmetry_space_group_name_Hall 'P 2ac 2ab'
_symmetry_space_group_name_H-M 'P 21 21 21'
_atom_sites_solution_hydrogens geom
_atom_sites_solution_primary direct
_atom_sites_solution_secondary difmap
_audit_creation_method SHELXL-97
_cell_angle_alpha 90.00
_cell_angle_beta 90.00
_cell_angle_gamma 90.00
_cell_formula_units_Z 4
_cell_length_a 6.6073(2)
_cell_length_b 10.3686(4)
_cell_length_c 15.9951(4)
_cell_measurement_reflns_used 21556
_cell_measurement_temperature 100(2)
_cell_measurement_theta_max 28.33
_cell_measurement_theta_min 2.34
_cell_volume 1095.80(6)
_computing_cell_refinement 'X-AREA (Stoe & Cie, 2002)'
_computing_data_collection 'X-AREA (Stoe & Cie, 2002)'
_computing_data_reduction 'X-RED (Stoe & Cie, 2002)'
_computing_molecular_graphics 'PLATON, 1990'
_computing_publication_material 'PLATON, 1990'
_computing_structure_refinement 'SHELXL97 (Sheldrick, 1997)'
_computing_structure_solution 'SHELXS97 (Sheldrick, 1997)'
_diffrn_ambient_temperature 100(2)
_diffrn_detector_area_resol_mean 6.67
_diffrn_measured_fraction_theta_full 0.997
_diffrn_measured_fraction_theta_max 0.998
_diffrn_measurement_device 'Stoe IPDS-2t diffractometer'
_diffrn_measurement_method '\w-rotation,\w-incr.=1\%,319 exposures'
_diffrn_radiation_collimation '0.5 mm diameter monocapillary'
_diffrn_radiation_monochromator 'planar graphite'
_diffrn_radiation_source 'long fine focus sealed x-ray tube'
_diffrn_radiation_type MoK\a
_diffrn_radiation_wavelength 0.71073
_diffrn_reflns_av_R_equivalents 0.0968
_diffrn_reflns_av_sigmaI/netI 0.0355
_diffrn_reflns_limit_h_max 8
_diffrn_reflns_limit_h_min -7
_diffrn_reflns_limit_k_max 12
_diffrn_reflns_limit_k_min -12
_diffrn_reflns_limit_l_max 19
_diffrn_reflns_limit_l_min -19
_diffrn_reflns_number 23683
_diffrn_reflns_theta_full 25.00
_diffrn_reflns_theta_max 26.00
_diffrn_reflns_theta_min 2.55
_diffrn_standards_decay_% 0
_diffrn_standards_interval_count 0
_diffrn_standards_interval_time 0
_diffrn_standards_number 0
_exptl_absorpt_coefficient_mu 0.094
_exptl_absorpt_correction_T_max 0.9944
_exptl_absorpt_correction_T_min 0.9565
_exptl_absorpt_correction_type multi-scan
_exptl_absorpt_process_details 'PLATON, 1990'
_exptl_crystal_colour 'light yellow'
_exptl_crystal_density_diffrn 1.226
_exptl_crystal_description fragment
_exptl_crystal_F_000 440
_exptl_crystal_size_max 0.48
_exptl_crystal_size_mid 0.20
_exptl_crystal_size_min 0.06
_refine_diff_density_max 0.475
_refine_diff_density_min -0.158
_refine_diff_density_rms 0.038
_refine_ls_abs_structure_details 'Flack H D (1983), Acta Cryst. A39, 876-881'
_refine_ls_abs_structure_Flack -0.4(10)
_refine_ls_extinction_coef 0.029(5)
_refine_ls_extinction_expression Fc^*^=kFc[1+0.001xFc^2^\l^3^/sin(2\q)]^-1/4^
_refine_ls_extinction_method SHELXL
_refine_ls_goodness_of_fit_ref 1.069
_refine_ls_hydrogen_treatment mixed
_refine_ls_matrix_type full
_refine_ls_number_parameters 136
_refine_ls_number_reflns 2149
_refine_ls_number_restraints 0
_refine_ls_restrained_S_all 1.069
_refine_ls_R_factor_all 0.0398
_refine_ls_R_factor_gt 0.0365
_refine_ls_shift/su_max 0.000
_refine_ls_shift/su_mean 0.000
_refine_ls_structure_factor_coef Fsqd
_refine_ls_weighting_details 'calc w=1/[\s^2^(Fo^2^)+(0.0586P)^2^+0.1208P] where P=(Fo^2^+2Fc^2^)/3'
_refine_ls_weighting_scheme calc
_refine_ls_wR_factor_gt 0.0937
_refine_ls_wR_factor_ref 0.0954
_reflns_number_gt 1997
_reflns_number_total 2149
_reflns_threshold_expression >2sigma(I)
_cod_data_source_file jo202558f_anti13m.cif
_cod_data_source_block 256wg
_cod_database_code 4027035

loop_
_symmetry_equiv_pos_as_xyz
'x, y, z'
'-x+1/2, -y, z+1/2'
'x+1/2, -y+1/2, -z'
'-x, y+1/2, -z+1/2'

loop_
_atom_site_label
_atom_site_type_symbol
_atom_site_fract_x
_atom_site_fract_y
_atom_site_fract_z
_atom_site_U_iso_or_equiv
_atom_site_adp_type
_atom_site_occupancy
_atom_site_symmetry_multiplicity
_atom_site_calc_flag
_atom_site_refinement_flags
O1 O 0.50297(16) 0.56097(10) 0.53020(6) 0.0232(3) Uani 1 1 d .
O2 O 0.21318(18) 0.55562(15) 0.60658(8) 0.0382(4) Uani 1 1 d .
O3 O 0.15932(19) 0.47489(12) 0.36141(7) 0.0291(3) Uani 1 1 d .
H3 H 0.052(4) 0.449(2) 0.3804(14) 0.046(7) Uiso 1 1 d .
O4 O 0.83005(17) 0.37359(12) 0.44821(7) 0.0317(3) Uani 1 1 d .
C1 C 0.4255(2) 0.56183(17) 0.61494(10) 0.0253(4) Uani 1 1 d .
C2 C 0.1631(3) 0.61375(19) 0.52930(11) 0.0355(4) Uani 1 1 d .
H2A H 0.1523 0.7066 0.5349 0.043 Uiso 1 1 calc R
H2B H 0.0364 0.5801 0.5077 0.043 Uiso 1 1 calc R
C3 C 0.3384(2) 0.57727(14) 0.47316(10) 0.0244(3) Uani 1 1 d .
H3A H 0.3680 0.6482 0.4346 0.029 Uiso 1 1 calc R
C4 C 0.3075(2) 0.45307(14) 0.42433(9) 0.0204(3) Uani 1 1 d .
H4 H 0.2574 0.3865 0.4626 0.025 Uiso 1 1 calc R
C5 C 0.5033(2) 0.40435(14) 0.38293(9) 0.0219(3) Uani 1 1 d .
C6 C 0.6485(2) 0.36009(14) 0.44988(10) 0.0232(3) Uani 1 1 d .
H6 H 0.5935 0.3190 0.4963 0.028 Uiso 1 1 calc R
C7 C 0.4572(3) 0.27836(19) 0.33528(13) 0.0406(5) Uani 1 1 d .
H7A H 0.5782 0.2480 0.3085 0.061 Uiso 1 1 calc R
H7B H 0.3552 0.2944 0.2938 0.061 Uiso 1 1 calc R
H7C H 0.4095 0.2143 0.3739 0.061 Uiso 1 1 calc R
C8 C 0.5981(3) 0.5027(2) 0.32452(11) 0.0361(4) Uani 1 1 d .
H8A H 0.6394 0.5770 0.3560 0.054 Uiso 1 1 calc R
H8B H 0.5009 0.5280 0.2830 0.054 Uiso 1 1 calc R
H8C H 0.7139 0.4652 0.2976 0.054 Uiso 1 1 calc R
C9 C 0.4903(3) 0.44131(16) 0.65991(10) 0.0336(4) Uani 1 1 d .
H9A H 0.4354 0.4415 0.7155 0.050 Uiso 1 1 calc R
H9B H 0.6354 0.4384 0.6628 0.050 Uiso 1 1 calc R
H9C H 0.4416 0.3671 0.6302 0.050 Uiso 1 1 calc R
C10 C 0.4987(3) 0.68276(16) 0.65764(10) 0.0365(4) Uani 1 1 d .
H10A H 0.4481 0.7569 0.6284 0.055 Uiso 1 1 calc R
H10B H 0.6439 0.6843 0.6575 0.055 Uiso 1 1 calc R
H10C H 0.4506 0.6841 0.7143 0.055 Uiso 1 1 calc R

loop_
_atom_site_aniso_label
_atom_site_aniso_U_11
_atom_site_aniso_U_22
_atom_site_aniso_U_33
_atom_site_aniso_U_23
_atom_site_aniso_U_13
_atom_site_aniso_U_12
O1 0.0202(5) 0.0308(5) 0.0186(5) -0.0014(4) -0.0017(5) 0.0007(5)
O2 0.0230(6) 0.0628(9) 0.0289(6) 0.0000(6) 0.0025(5) 0.0029(6)
O3 0.0200(6) 0.0439(7) 0.0235(6) 0.0031(5) -0.0054(5) 0.0005(5)
O4 0.0171(6) 0.0439(7) 0.0342(6) -0.0010(5) -0.0003(5) 0.0034(5)
C1 0.0232(8) 0.0333(9) 0.0195(7) -0.0010(6) 0.0016(6) 0.0020(6)
C2 0.0299(9) 0.0445(9) 0.0321(8) -0.0071(8) -0.0055(8) 0.0155(8)
C3 0.0249(8) 0.0254(7) 0.0228(7) 0.0019(6) -0.0042(7) 0.0040(6)
C4 0.0167(7) 0.0250(7) 0.0196(6) 0.0029(6) -0.0024(6) -0.0002(6)
C5 0.0179(7) 0.0272(8) 0.0206(7) -0.0007(5) -0.0004(6) 0.0004(7)
C6 0.0228(8) 0.0225(7) 0.0242(7) -0.0005(6) 0.0010(6) 0.0019(6)
C7 0.0313(10) 0.0454(11) 0.0449(10) -0.0210(9) -0.0059(8) 0.0030(8)
C8 0.0280(8) 0.0521(11) 0.0282(9) 0.0146(8) 0.0068(7) 0.0023(8)
C9 0.0472(10) 0.0306(8) 0.0231(7) -0.0013(6) 0.0006(8) -0.0022(9)
C10 0.0502(11) 0.0294(8) 0.0298(8) -0.0066(7) 0.0051(9) -0.0022(9)

loop_
_atom_type_symbol
_atom_type_description
_atom_type_scat_dispersion_real
_atom_type_scat_dispersion_imag
_atom_type_scat_source
C C 0.0033 0.0016 'International Tables Vol C Tables 4.2.6.8 and 6.1.1.4'
H H 0.0000 0.0000 'International Tables Vol C Tables 4.2.6.8 and 6.1.1.4'
O O 0.0106 0.0060 'International Tables Vol C Tables 4.2.6.8 and 6.1.1.4'

loop_
_geom_angle_atom_site_label_1
_geom_angle_atom_site_label_2
_geom_angle_atom_site_label_3
_geom_angle
C3 O1 C1 109.12(12)
C1 O2 C2 107.21(14)
C4 O3 H3 106.6(16)
O2 C1 O1 105.21(12)
O2 C1 C9 106.89(15)
O1 C1 C9 109.98(13)
O2 C1 C10 113.57(16)
O1 C1 C10 108.41(13)
C9 C1 C10 112.53(14)
O2 C2 C3 103.48(13)
O2 C2 H2A 111.1
C3 C2 H2A 111.1
O2 C2 H2B 111.1
C3 C2 H2B 111.1
H2A C2 H2B 109.0
O1 C3 C2 103.47(12)
O1 C3 C4 109.26(11)
C2 C3 C4 114.46(15)
O1 C3 H3A 109.8
C2 C3 H3A 109.8
C4 C3 H3A 109.8
O3 C4 C3 108.74(11)
O3 C4 C5 109.07(12)
C3 C4 C5 112.73(12)
O3 C4 H4 108.7
C3 C4 H4 108.7
C5 C4 H4 108.7
C6 C5 C8 112.27(13)
C6 C5 C4 109.20(12)
C8 C5 C4 113.03(13)
C6 C5 C7 102.63(13)
C8 C5 C7 110.25(15)
C4 C5 C7 108.93(13)
O4 C6 C5 125.45(15)
O4 C6 H6 117.3
C5 C6 H6 117.3
C5 C7 H7A 109.5
C5 C7 H7B 109.5
H7A C7 H7B 109.5
C5 C7 H7C 109.5
H7A C7 H7C 109.5
H7B C7 H7C 109.5
C5 C8 H8A 109.5
C5 C8 H8B 109.5
H8A C8 H8B 109.5
C5 C8 H8C 109.5
H8A C8 H8C 109.5
H8B C8 H8C 109.5
C1 C9 H9A 109.5
C1 C9 H9B 109.5
H9A C9 H9B 109.5
C1 C9 H9C 109.5
H9A C9 H9C 109.5
H9B C9 H9C 109.5
C1 C10 H10A 109.5
C1 C10 H10B 109.5
H10A C10 H10B 109.5
C1 C10 H10C 109.5
H10A C10 H10C 109.5
H10B C10 H10C 109.5

loop_
_geom_bond_atom_site_label_1
_geom_bond_atom_site_label_2
_geom_bond_distance
O1 C3 1.4296(19)
O1 C1 1.4489(18)
O2 C1 1.4108(19)
O2 C2 1.414(2)
O3 C4 1.4222(18)
O3 H3 0.82(2)
O4 C6 1.208(2)
C1 C9 1.504(2)
C1 C10 1.507(2)
C2 C3 1.513(2)
C2 H2A 0.9700
C2 H2B 0.9700
C3 C4 1.520(2)
C3 H3A 0.9800
C4 C5 1.539(2)
C4 H4 0.9800
C5 C6 1.509(2)
C5 C8 1.518(2)
C5 C7 1.543(2)
C6 H6 0.9300
C7 H7A 0.9600
C7 H7B 0.9600
C7 H7C 0.9600
C8 H8A 0.9600
C8 H8B 0.9600
C8 H8C 0.9600
C9 H9A 0.9600
C9 H9B 0.9600
C9 H9C 0.9600
C10 H10A 0.9600
C10 H10B 0.9600
C10 H10C 0.9600
